data_7003535
loop_
_publ_author_name
'Sit, Mei-Mei'
'Chan, Hoi-Shan'
'Xie, Zuowei'

_publ_section_title
;
 Synthesis, structure, and reactivity of Group 4 metallacycles
 incorporating a Me2C-linked cyclopentadienyl-carboranyl ligand
;
_journal_issue 11
_journal_name_full 'Dalton Transactions'
_journal_page_first 1454
_journal_page_last 1464
_journal_paper_doi 10.1039/b716929a
_journal_year 2008
_chemical_formula_sum 'C33 H50 B10 N4 Zr'
_chemical_formula_weight 702.09
_chemical_name_systematic
;
?
;
_space_group_IT_number 14
_symmetry_cell_setting monoclinic
_symmetry_space_group_name_Hall '-P 2yn'
_symmetry_space_group_name_H-M 'P 1 21/n 1'
_atom_sites_solution_hydrogens geom
_atom_sites_solution_primary direct
_atom_sites_solution_secondary difmap
_audit_creation_method SHELXL-97
_cell_angle_alpha 90.00
_cell_angle_beta 96.446(3)
_cell_angle_gamma 90.00
_cell_formula_units_Z 4
_cell_length_a 10.6958(16)
_cell_length_b 17.369(3)
_cell_length_c 21.358(3)
_cell_measurement_reflns_used 910
_cell_measurement_temperature 293(2)
_cell_measurement_theta_max 25.55
_cell_measurement_theta_min 2.25
_cell_volume 3942.7(11)
_computing_cell_refinement 'BRUKER SMART CCD DIFFRACTOMETER'
_computing_data_collection 'BRUKER SMART CCD DIFFRACTOMETER'
_computing_data_reduction 'BRUKER SMART CCD DIFFRACTOMETER'
_computing_molecular_graphics 'SIEMENS SHELXTL'
_computing_publication_material 'SIEMENS SHELXTL'
_computing_structure_refinement 'SHELXL-97 (Sheldrick, 1997)'
_computing_structure_solution 'SHELXS-97 (Sheldrick, 1990)'
_diffrn_ambient_temperature 293(2)
_diffrn_measured_fraction_theta_full 1.000
_diffrn_measured_fraction_theta_max 1.000
_diffrn_measurement_device_type 'BRUKER SMART CCD DIFFRACTOMETER'
_diffrn_measurement_method 'OMEGA SCAN'
_diffrn_radiation_monochromator graphite
_diffrn_radiation_source 'fine-focus sealed tube'
_diffrn_radiation_type MoK\a
_diffrn_radiation_wavelength 0.71073
_diffrn_reflns_av_R_equivalents 0.0355
_diffrn_reflns_av_sigmaI/netI 0.0373
_diffrn_reflns_limit_h_max 12
_diffrn_reflns_limit_h_min -11
_diffrn_reflns_limit_k_max 20
_diffrn_reflns_limit_k_min -20
_diffrn_reflns_limit_l_max 24
_diffrn_reflns_limit_l_min -25
_diffrn_reflns_number 20935
_diffrn_reflns_theta_full 25.00
_diffrn_reflns_theta_max 25.00
_diffrn_reflns_theta_min 1.51
_exptl_absorpt_coefficient_mu 0.307
_exptl_absorpt_correction_T_max 1.0000
_exptl_absorpt_correction_T_min 0.804850
_exptl_absorpt_correction_type SADABS
_exptl_crystal_colour colourless
_exptl_crystal_density_diffrn 1.183
_exptl_crystal_density_meas 0
_exptl_crystal_density_method 'not measured'
_exptl_crystal_description block
_exptl_crystal_F_000 1464
_exptl_crystal_size_max 0.50
_exptl_crystal_size_mid 0.40
_exptl_crystal_size_min 0.30
_platon_squeeze_details
;
;
_refine_diff_density_max 0.450
_refine_diff_density_min -0.240
_refine_diff_density_rms 0.053
_refine_ls_extinction_method none
_refine_ls_goodness_of_fit_ref 1.070
_refine_ls_hydrogen_treatment riding
_refine_ls_matrix_type full
_refine_ls_number_parameters 433
_refine_ls_number_reflns 6939
_refine_ls_number_restraints 0
_refine_ls_restrained_S_all 1.070
_refine_ls_R_factor_all 0.0496
_refine_ls_R_factor_gt 0.0357
_refine_ls_shift/su_max 0.003
_refine_ls_shift/su_mean 0.000
_refine_ls_structure_factor_coef Fsqd
_refine_ls_weighting_details 'calc w=1/[\s^2^(Fo^2^)+(0.0536P)^2^+0.6523P] where P=(Fo^2^+2Fc^2^)/3'
_refine_ls_weighting_scheme calc
_refine_ls_wR_factor_gt 0.0933
_refine_ls_wR_factor_ref 0.1006
_reflns_number_gt 5373
_reflns_number_total 6939
_reflns_threshold_expression >2sigma(I)
_cod_data_source_file b716929a.txt
_cod_data_source_block 7b
_cod_depositor_comments
;
The following automatic conversions were performed:
'_symmetry_cell_setting' value 'Monoclinic' changed to 'monoclinic'
according to '/home/saulius/struct/CIF-dictionaries/cif_core.dic'
dictionary named 'cif_core.dic' version 2.4.1 from 2010-06-29.

Automatic conversion script
Id: cif_fix_enum 1527 2010-12-29 10:47:43Z saulius 
;
_cod_original_cell_volume 3942.7(10)
_cod_original_sg_symbol_H-M P2(1)/n
_cod_database_code 7003535

loop_
_symmetry_equiv_pos_as_xyz
'x, y, z'
'-x+1/2, y+1/2, -z+1/2'
'-x, -y, -z'
'x-1/2, -y-1/2, z-1/2'

loop_
_atom_site_label
_atom_site_type_symbol
_atom_site_fract_x
_atom_site_fract_y
_atom_site_fract_z
_atom_site_U_iso_or_equiv
_atom_site_adp_type
_atom_site_occupancy
_atom_site_symmetry_multiplicity
_atom_site_calc_flag
_atom_site_refinement_flags
_atom_site_disorder_assembly
_atom_site_disorder_group
Zr1 Zr 0.97138(2) 0.836268(13) 0.768734(10) 0.02858(9) Uani 1 1 d . . .
N1 N 0.89340(18) 0.72185(12) 0.74387(9) 0.0351(5) Uani 1 1 d . . .
N2 N 0.7249(2) 0.72454(14) 0.80911(11) 0.0529(6) Uani 1 1 d . . .
N3 N 0.9465(2) 0.85886(15) 0.92614(10) 0.0501(6) Uani 1 1 d . . .
N4 N 1.10585(19) 0.84455(12) 0.85593(9) 0.0349(5) Uani 1 1 d . . .
B3 B 1.1059(3) 0.77957(18) 0.63095(14) 0.0401(7) Uani 1 1 d . . .
H3 H 1.0087 0.7646 0.6127 0.048 Uiso 1 1 calc R . .
B4 B 1.2120(3) 0.8235(2) 0.58252(17) 0.0513(9) Uani 1 1 d . . .
H4 H 1.1848 0.8364 0.5324 0.062 Uiso 1 1 calc R . .
B5 B 1.3102(3) 0.8854(2) 0.63227(19) 0.0626(11) Uani 1 1 d . . .
H5 H 1.3474 0.9393 0.6146 0.075 Uiso 1 1 calc R . .
B6 B 1.2628(3) 0.8784(2) 0.70890(17) 0.0524(9) Uani 1 1 d . . .
H6 H 1.2676 0.9278 0.7413 0.063 Uiso 1 1 calc R . .
B7 B 1.1958(3) 0.7224(2) 0.68705(15) 0.0461(8) Uani 1 1 d . . .
H7 H 1.1586 0.6688 0.7051 0.055 Uiso 1 1 calc R . .
B8 B 1.2393(3) 0.7283(2) 0.60960(16) 0.0494(8) Uani 1 1 d . . .
H8 H 1.2297 0.6792 0.5769 0.059 Uiso 1 1 calc R . .
B9 B 1.3675(3) 0.7944(2) 0.61156(19) 0.0586(10) Uani 1 1 d . . .
H9 H 1.4425 0.7884 0.5806 0.070 Uiso 1 1 calc R . .
B10 B 1.3980(3) 0.8293(3) 0.6896(2) 0.0673(11) Uani 1 1 d . . .
H10 H 1.4933 0.8463 0.7095 0.081 Uiso 1 1 calc R . .
B11 B 1.2932(3) 0.7842(2) 0.73603(17) 0.0547(9) Uani 1 1 d . . .
H11 H 1.3202 0.7715 0.7862 0.066 Uiso 1 1 calc R . .
B12 B 1.3561(3) 0.7312(2) 0.67541(18) 0.0570(9) Uani 1 1 d . . .
H12 H 1.4235 0.6838 0.6857 0.068 Uiso 1 1 calc R . .
C1 C 1.1560(3) 0.87230(16) 0.64364(12) 0.0422(6) Uani 1 1 d . . .
C2 C 1.1432(2) 0.81183(15) 0.70634(12) 0.0363(6) Uani 1 1 d . . .
C11 C 1.0546(3) 0.93699(17) 0.63122(14) 0.0542(8) Uani 1 1 d . . .
C12 C 1.1163(4) 1.0164(2) 0.6306(2) 0.1041(16) Uani 1 1 d . . .
H12A H 1.1661 1.0251 0.6702 0.156 Uiso 1 1 calc R . .
H12B H 1.0522 1.0552 0.6241 0.156 Uiso 1 1 calc R . .
H12C H 1.1691 1.0186 0.5972 0.156 Uiso 1 1 calc R . .
C13 C 0.9742(4) 0.9256(2) 0.56692(15) 0.0874(13) Uani 1 1 d . . .
H13A H 0.9128 0.9660 0.5607 0.131 Uiso 1 1 calc R . .
H13B H 0.9324 0.8767 0.5665 0.131 Uiso 1 1 calc R . .
H13C H 1.0278 0.9272 0.5337 0.131 Uiso 1 1 calc R . .
C14 C 0.9661(2) 0.93764(15) 0.68276(12) 0.0396(6) Uani 1 1 d . . .
C15 C 0.8450(3) 0.90468(17) 0.67873(13) 0.0510(7) Uani 1 1 d . . .
H15A H 0.8017 0.8796 0.6413 0.061 Uiso 1 1 calc R . .
C16 C 0.7904(3) 0.92257(19) 0.73336(16) 0.0587(9) Uani 1 1 d . . .
H16A H 0.7025 0.9132 0.7400 0.070 Uiso 1 1 calc R . .
C17 C 0.8756(3) 0.96732(17) 0.77195(14) 0.0529(8) Uani 1 1 d . . .
H17A H 0.8576 0.9947 0.8100 0.064 Uiso 1 1 calc R . .
C18 C 0.9838(3) 0.97676(15) 0.74079(13) 0.0436(6) Uani 1 1 d . . .
H18A H 1.0545 1.0110 0.7544 0.052 Uiso 1 1 calc R . .
C19 C 0.8867(2) 0.64985(15) 0.71057(12) 0.0391(6) Uani 1 1 d . . .
C20 C 0.8154(3) 0.64537(18) 0.65209(14) 0.0500(7) Uani 1 1 d . . .
C21 C 0.8234(3) 0.5777(2) 0.61731(16) 0.0681(10) Uani 1 1 d . . .
H21A H 0.7765 0.5734 0.5781 0.082 Uiso 1 1 calc R . .
C22 C 0.8978(4) 0.5181(2) 0.6393(2) 0.0761(12) Uani 1 1 d . . .
H22A H 0.9045 0.4747 0.6144 0.091 Uiso 1 1 calc R . .
C23 C 0.9626(3) 0.52181(19) 0.6978(2) 0.0717(10) Uani 1 1 d . . .
H23A H 1.0110 0.4800 0.7131 0.086 Uiso 1 1 calc R . .
C24 C 0.9576(3) 0.58763(17) 0.73542(15) 0.0519(7) Uani 1 1 d . . .
C25 C 0.7315(3) 0.7099(2) 0.62686(16) 0.0726(10) Uani 1 1 d . . .
H25A H 0.7376 0.7516 0.6565 0.109 Uiso 1 1 calc R . .
H25B H 0.6460 0.6921 0.6203 0.109 Uiso 1 1 calc R . .
H25C H 0.7569 0.7274 0.5876 0.109 Uiso 1 1 calc R . .
C26 C 1.0246(4) 0.5907(2) 0.80101(18) 0.0828(12) Uani 1 1 d . . .
H26A H 1.0110 0.6400 0.8193 0.124 Uiso 1 1 calc R . .
H26B H 1.1131 0.5830 0.7995 0.124 Uiso 1 1 calc R . .
H26C H 0.9926 0.5510 0.8261 0.124 Uiso 1 1 calc R . .
C27 C 0.8234(2) 0.75289(16) 0.78335(12) 0.0389(6) Uani 1 1 d . . .
C28 C 0.6738(3) 0.6475(2) 0.79865(18) 0.0744(11) Uani 1 1 d . . .
H28A H 0.7213 0.6203 0.7701 0.112 Uiso 1 1 calc R . .
H28B H 0.5874 0.6508 0.7809 0.112 Uiso 1 1 calc R . .
H28C H 0.6789 0.6204 0.8380 0.112 Uiso 1 1 calc R . .
C29 C 0.6637(3) 0.7737(2) 0.85291(15) 0.0627(9) Uani 1 1 d . . .
H29A H 0.5840 0.7505 0.8600 0.075 Uiso 1 1 calc R . .
H29B H 0.6458 0.8233 0.8331 0.075 Uiso 1 1 calc R . .
C30 C 0.7415(3) 0.7866(2) 0.91705(15) 0.0659(9) Uani 1 1 d . . .
H30A H 0.6857 0.7819 0.9497 0.079 Uiso 1 1 calc R . .
H30B H 0.8033 0.7457 0.9236 0.079 Uiso 1 1 calc R . .
C31 C 0.8094(3) 0.8630(2) 0.92551(15) 0.0572(8) Uani 1 1 d . . .
H31A H 0.7764 0.8972 0.8917 0.069 Uiso 1 1 calc R . .
H31B H 0.7906 0.8858 0.9648 0.069 Uiso 1 1 calc R . .
C32 C 1.0205(3) 0.8566(3) 0.98812(14) 0.0778(12) Uani 1 1 d . . .
H32A H 1.1082 0.8526 0.9829 0.117 Uiso 1 1 calc R . .
H32B H 0.9956 0.8129 1.0113 0.117 Uiso 1 1 calc R . .
H32C H 1.0061 0.9029 1.0108 0.117 Uiso 1 1 calc R . .
C33 C 0.9915(2) 0.85082(15) 0.87101(11) 0.0372(6) Uani 1 1 d . . .
C34 C 1.2224(2) 0.85124(16) 0.89641(11) 0.0384(6) Uani 1 1 d . . .
C35 C 1.2726(3) 0.92443(18) 0.91038(13) 0.0491(7) Uani 1 1 d . . .
C36 C 1.3836(3) 0.9295(2) 0.95028(15) 0.0644(9) Uani 1 1 d . . .
H36A H 1.4180 0.9778 0.9600 0.077 Uiso 1 1 calc R . .
C37 C 1.4440(3) 0.8661(3) 0.97563(15) 0.0703(10) Uani 1 1 d . . .
H37A H 1.5181 0.8712 1.0026 0.084 Uiso 1 1 calc R . .
C38 C 1.3952(3) 0.7949(2) 0.96133(14) 0.0631(9) Uani 1 1 d . . .
H38A H 1.4374 0.7516 0.9785 0.076 Uiso 1 1 calc R . .
C39 C 1.2831(3) 0.78546(18) 0.92142(13) 0.0494(7) Uani 1 1 d . . .
C40 C 1.2076(3) 0.9967(2) 0.88419(17) 0.0756(10) Uani 1 1 d . . .
H40A H 1.2556 1.0409 0.8993 0.113 Uiso 1 1 calc R . .
H40B H 1.1250 0.9996 0.8976 0.113 Uiso 1 1 calc R . .
H40C H 1.2008 0.9955 0.8390 0.113 Uiso 1 1 calc R . .
C41 C 1.2276(4) 0.7074(2) 0.90781(18) 0.0819(12) Uani 1 1 d . . .
H41A H 1.1512 0.7122 0.8799 0.123 Uiso 1 1 calc R . .
H41B H 1.2096 0.6838 0.9465 0.123 Uiso 1 1 calc R . .
H41C H 1.2863 0.6760 0.8884 0.123 Uiso 1 1 calc R . .

loop_
_atom_site_aniso_label
_atom_site_aniso_U_11
_atom_site_aniso_U_22
_atom_site_aniso_U_33
_atom_site_aniso_U_23
_atom_site_aniso_U_13
_atom_site_aniso_U_12
Zr1 0.02897(14) 0.03010(15) 0.02655(14) 0.00158(9) 0.00254(9) 0.00069(10)
N1 0.0350(11) 0.0369(12) 0.0332(11) -0.0019(9) 0.0027(9) -0.0055(9)
N2 0.0476(14) 0.0567(16) 0.0574(15) -0.0116(12) 0.0196(11) -0.0166(12)
N3 0.0451(14) 0.0762(18) 0.0288(12) -0.0034(11) 0.0032(10) 0.0015(12)
N4 0.0352(12) 0.0379(12) 0.0305(11) 0.0007(9) -0.0010(8) -0.0046(9)
B3 0.0431(17) 0.0407(18) 0.0367(16) -0.0021(13) 0.0060(13) -0.0015(14)
B4 0.064(2) 0.050(2) 0.0439(19) -0.0053(15) 0.0233(16) 0.0012(17)
B5 0.063(2) 0.051(2) 0.082(3) -0.0174(19) 0.042(2) -0.0172(18)
B6 0.0397(18) 0.058(2) 0.062(2) -0.0230(18) 0.0156(15) -0.0150(16)
B7 0.0475(19) 0.0410(18) 0.0508(19) 0.0032(15) 0.0101(14) 0.0063(15)
B8 0.051(2) 0.048(2) 0.051(2) -0.0110(16) 0.0139(15) 0.0016(16)
B9 0.053(2) 0.056(2) 0.073(3) -0.0119(19) 0.0328(18) -0.0022(18)
B10 0.0359(19) 0.086(3) 0.082(3) -0.027(2) 0.0160(17) -0.0083(19)
B11 0.0343(18) 0.078(3) 0.051(2) -0.0096(18) 0.0005(14) 0.0075(17)
B12 0.0422(19) 0.066(2) 0.064(2) -0.0079(19) 0.0114(16) 0.0095(17)
C1 0.0485(16) 0.0391(15) 0.0421(15) 0.0003(12) 0.0187(12) -0.0003(13)
C2 0.0333(13) 0.0399(14) 0.0361(14) 0.0005(11) 0.0051(10) -0.0026(11)
C11 0.075(2) 0.0410(17) 0.0521(18) 0.0130(13) 0.0293(15) 0.0098(15)
C12 0.125(3) 0.042(2) 0.164(4) 0.028(2) 0.102(3) 0.010(2)
C13 0.115(3) 0.109(3) 0.0395(19) 0.0250(19) 0.0180(19) 0.052(3)
C14 0.0457(15) 0.0345(15) 0.0400(15) 0.0108(11) 0.0113(11) 0.0085(12)
C15 0.0522(17) 0.0537(18) 0.0437(17) 0.0161(14) -0.0087(13) 0.0039(14)
C16 0.0440(17) 0.067(2) 0.067(2) 0.0314(17) 0.0143(15) 0.0202(16)
C17 0.069(2) 0.0427(17) 0.0511(18) 0.0101(14) 0.0247(15) 0.0259(15)
C18 0.0546(16) 0.0281(14) 0.0482(16) 0.0046(12) 0.0069(12) 0.0054(12)
C19 0.0368(14) 0.0397(16) 0.0426(15) -0.0061(12) 0.0123(11) -0.0106(12)
C20 0.0493(17) 0.0569(19) 0.0452(16) -0.0124(14) 0.0113(13) -0.0185(14)
C21 0.068(2) 0.085(3) 0.055(2) -0.0300(19) 0.0221(16) -0.035(2)
C22 0.069(2) 0.068(3) 0.100(3) -0.043(2) 0.043(2) -0.030(2)
C23 0.058(2) 0.0411(19) 0.122(3) -0.010(2) 0.036(2) -0.0094(16)
C24 0.0493(17) 0.0402(17) 0.068(2) 0.0023(14) 0.0126(14) -0.0103(14)
C25 0.063(2) 0.095(3) 0.054(2) -0.0013(19) -0.0181(16) -0.010(2)
C26 0.093(3) 0.062(2) 0.086(3) 0.027(2) -0.019(2) 0.002(2)
C27 0.0343(14) 0.0447(16) 0.0368(14) -0.0019(12) -0.0003(11) -0.0026(12)
C28 0.072(2) 0.068(2) 0.088(3) -0.0123(19) 0.0311(19) -0.0354(19)
C29 0.0418(17) 0.082(2) 0.067(2) -0.0147(18) 0.0189(15) -0.0040(16)
C30 0.063(2) 0.080(3) 0.059(2) 0.0015(17) 0.0293(16) -0.0050(18)
C31 0.0488(18) 0.075(2) 0.0495(18) -0.0089(16) 0.0125(14) 0.0058(16)
C32 0.060(2) 0.143(4) 0.0301(17) 0.0028(19) 0.0030(14) -0.007(2)
C33 0.0378(14) 0.0422(16) 0.0309(14) 0.0004(11) 0.0010(11) -0.0008(11)
C34 0.0328(13) 0.0523(17) 0.0299(13) -0.0038(11) 0.0019(10) -0.0056(12)
C35 0.0493(17) 0.0584(19) 0.0396(16) -0.0097(13) 0.0049(12) -0.0131(14)
C36 0.0558(19) 0.086(3) 0.0511(19) -0.0203(18) 0.0034(15) -0.0257(19)
C37 0.0423(18) 0.114(3) 0.052(2) -0.017(2) -0.0055(14) -0.007(2)
C38 0.0468(18) 0.091(3) 0.0491(19) 0.0038(18) -0.0030(14) 0.0144(18)
C39 0.0454(16) 0.058(2) 0.0432(16) 0.0008(14) -0.0003(12) 0.0018(14)
C40 0.093(3) 0.051(2) 0.079(2) -0.0130(18) -0.0066(19) -0.012(2)
C41 0.096(3) 0.053(2) 0.089(3) 0.0159(19) -0.023(2) 0.005(2)

loop_
_atom_type_symbol
_atom_type_description
_atom_type_scat_dispersion_real
_atom_type_scat_dispersion_imag
_atom_type_scat_source
C C 0.0033 0.0016 'International Tables Vol C Tables 4.2.6.8 and 6.1.1.4'
H H 0.0000 0.0000 'International Tables Vol C Tables 4.2.6.8 and 6.1.1.4'
B B 0.0013 0.0007 'International Tables Vol C Tables 4.2.6.8 and 6.1.1.4'
N N 0.0061 0.0033 'International Tables Vol C Tables 4.2.6.8 and 6.1.1.4'
Zr Zr -2.9673 0.5597 'International Tables Vol C Tables 4.2.6.8 and 6.1.1.4'

loop_
_geom_angle_atom_site_label_1
_geom_angle_atom_site_label_2
_geom_angle_atom_site_label_3
_geom_angle
_geom_angle_site_symmetry_1
_geom_angle_site_symmetry_3
_geom_angle_publ_flag
C33 Zr1 C27 85.74(9) . . ?
C33 Zr1 N1 109.77(9) . . ?
C27 Zr1 N1 34.60(8) . . ?
C33 Zr1 N4 34.36(8) . . ?
C27 Zr1 N4 109.42(8) . . ?
N1 Zr1 N4 116.92(7) . . ?
C33 Zr1 C2 125.01(9) . . ?
C27 Zr1 C2 124.48(9) . . ?
N1 Zr1 C2 89.96(8) . . ?
N4 Zr1 C2 90.73(8) . . ?
C33 Zr1 C16 102.65(11) . . ?
C27 Zr1 C16 83.80(11) . . ?
N1 Zr1 C16 102.09(10) . . ?
N4 Zr1 C16 128.34(10) . . ?
C2 Zr1 C16 123.24(9) . . ?
C33 Zr1 C17 82.07(10) . . ?
C27 Zr1 C17 107.02(10) . . ?
N1 Zr1 C17 133.20(10) . . ?
N4 Zr1 C17 98.42(9) . . ?
C2 Zr1 C17 120.82(9) . . ?
C16 Zr1 C17 32.42(10) . . ?
C33 Zr1 C18 97.06(9) . . ?
C27 Zr1 C18 137.01(9) . . ?
N1 Zr1 C18 147.95(8) . . ?
N4 Zr1 C18 95.12(8) . . ?
C2 Zr1 C18 88.61(9) . . ?
C16 Zr1 C18 53.61(10) . . ?
C17 Zr1 C18 32.58(9) . . ?
C33 Zr1 C15 133.79(10) . . ?
C27 Zr1 C15 94.92(10) . . ?
N1 Zr1 C15 94.91(9) . . ?
N4 Zr1 C15 148.04(9) . . ?
C2 Zr1 C15 92.18(9) . . ?
C16 Zr1 C15 32.32(10) . . ?
C17 Zr1 C15 53.51(10) . . ?
C18 Zr1 C15 53.18(9) . . ?
C33 Zr1 C14 129.35(9) . . ?
C27 Zr1 C14 127.06(9) . . ?
N1 Zr1 C14 118.37(8) . . ?
N4 Zr1 C14 121.32(8) . . ?
C2 Zr1 C14 71.39(8) . . ?
C16 Zr1 C14 53.95(9) . . ?
C17 Zr1 C14 54.04(9) . . ?
C18 Zr1 C14 32.30(8) . . ?
C15 Zr1 C14 32.36(9) . . ?
C27 N1 C19 132.8(2) . . ?
C27 N1 Zr1 72.55(15) . . ?
C19 N1 Zr1 154.62(16) . . ?
C27 N2 C28 125.2(2) . . ?
C27 N2 C29 118.4(2) . . ?
C28 N2 C29 116.4(2) . . ?
C33 N3 C32 125.8(2) . . ?
C33 N3 C31 117.3(2) . . ?
C32 N3 C31 116.6(2) . . ?
C33 N4 C34 128.1(2) . . ?
C33 N4 Zr1 71.11(13) . . ?
C34 N4 Zr1 160.41(17) . . ?
C2 B3 C1 60.39(16) . . ?
C2 B3 B7 59.40(17) . . ?
C1 B3 B7 106.6(2) . . ?
C2 B3 B8 107.2(2) . . ?
C1 B3 B8 105.4(2) . . ?
B7 B3 B8 60.00(18) . . ?
C2 B3 B4 108.0(2) . . ?
C1 B3 B4 58.80(17) . . ?
B7 B3 B4 107.5(2) . . ?
B8 B3 B4 59.17(19) . . ?
C1 B4 B8 105.8(2) . . ?
C1 B4 B5 58.58(18) . . ?
B8 B4 B5 107.9(3) . . ?
C1 B4 B9 105.5(2) . . ?
B8 B4 B9 60.5(2) . . ?
B5 B4 B9 59.7(2) . . ?
C1 B4 B3 58.27(17) . . ?
B8 B4 B3 60.24(19) . . ?
B5 B4 B3 106.5(2) . . ?
B9 B4 B3 107.8(3) . . ?
C1 B5 B10 106.1(3) . . ?
C1 B5 B9 106.4(2) . . ?
B10 B5 B9 60.3(2) . . ?
C1 B5 B6 58.57(17) . . ?
B10 B5 B6 60.2(2) . . ?
B9 B5 B6 108.2(3) . . ?
C1 B5 B4 59.18(18) . . ?
B10 B5 B4 108.4(3) . . ?
B9 B5 B4 60.4(2) . . ?
B6 B5 B4 107.5(2) . . ?
C1 B6 C2 60.30(16) . . ?
C1 B6 B11 107.2(2) . . ?
C2 B6 B11 59.59(18) . . ?
C1 B6 B10 105.7(2) . . ?
C2 B6 B10 107.1(3) . . ?
B11 B6 B10 60.0(2) . . ?
C1 B6 B5 58.88(19) . . ?
C2 B6 B5 107.8(2) . . ?
B11 B6 B5 108.0(2) . . ?
B10 B6 B5 59.4(2) . . ?
C2 B7 B11 59.58(18) . . ?
C2 B7 B3 58.91(17) . . ?
B11 B7 B3 107.7(2) . . ?
C2 B7 B12 107.8(2) . . ?
B11 B7 B12 60.72(19) . . ?
B3 B7 B12 108.7(2) . . ?
C2 B7 B8 107.4(2) . . ?
B11 B7 B8 108.7(2) . . ?
B3 B7 B8 60.73(18) . . ?
B12 B7 B8 60.19(19) . . ?
B4 B8 B7 108.0(2) . . ?
B4 B8 B12 108.0(3) . . ?
B7 B8 B12 59.79(19) . . ?
B4 B8 B3 60.59(18) . . ?
B7 B8 B3 59.26(17) . . ?
B12 B8 B3 107.2(2) . . ?
B4 B8 B9 60.2(2) . . ?
B7 B8 B9 107.3(2) . . ?
B12 B8 B9 59.5(2) . . ?
B3 B8 B9 107.9(2) . . ?
B12 B9 B10 60.4(2) . . ?
B12 B9 B5 107.9(3) . . ?
B10 B9 B5 59.4(2) . . ?
B12 B9 B4 107.6(2) . . ?
B10 B9 B4 107.3(2) . . ?
B5 B9 B4 59.9(2) . . ?
B12 B9 B8 59.9(2) . . ?
B10 B9 B8 107.6(3) . . ?
B5 B9 B8 107.1(2) . . ?
B4 B9 B8 59.3(2) . . ?
B5 B10 B11 108.4(2) . . ?
B5 B10 B6 60.4(2) . . ?
B11 B10 B6 59.6(2) . . ?
B5 B10 B9 60.3(2) . . ?
B11 B10 B9 108.5(3) . . ?
B6 B10 B9 108.4(3) . . ?
B5 B10 B12 108.0(3) . . ?
B11 B10 B12 60.4(2) . . ?
B6 B10 B12 107.7(2) . . ?
B9 B10 B12 59.7(2) . . ?
C2 B11 B6 59.23(18) . . ?
C2 B11 B7 59.10(17) . . ?
B6 B11 B7 107.3(2) . . ?
C2 B11 B10 107.0(3) . . ?
B6 B11 B10 60.4(2) . . ?
B7 B11 B10 108.0(3) . . ?
C2 B11 B12 106.8(2) . . ?
B6 B11 B12 108.2(3) . . ?
B7 B11 B12 59.92(19) . . ?
B10 B11 B12 60.3(2) . . ?
B9 B12 B7 108.3(2) . . ?
B9 B12 B8 60.6(2) . . ?
B7 B12 B8 60.02(18) . . ?
B9 B12 B10 59.9(2) . . ?
B7 B12 B10 106.8(2) . . ?
B8 B12 B10 107.7(3) . . ?
B9 B12 B11 107.8(3) . . ?
B7 B12 B11 59.36(19) . . ?
B8 B12 B11 107.5(2) . . ?
B10 B12 B11 59.4(2) . . ?
C11 C1 B6 118.9(2) . . ?
C11 C1 B5 122.8(2) . . ?
B6 C1 B5 62.6(2) . . ?
C11 C1 B3 116.8(2) . . ?
B6 C1 B3 110.9(2) . . ?
B5 C1 B3 113.2(2) . . ?
C11 C1 B4 121.3(2) . . ?
B6 C1 B4 113.2(2) . . ?
B5 C1 B4 62.2(2) . . ?
B3 C1 B4 62.93(18) . . ?
C11 C1 C2 117.2(2) . . ?
B6 C1 C2 60.34(17) . . ?
B5 C1 C2 110.8(2) . . ?
B3 C1 C2 59.79(16) . . ?
B4 C1 C2 110.8(2) . . ?
B3 C2 B7 61.70(17) . . ?
B3 C2 C1 59.81(16) . . ?
B7 C2 C1 108.0(2) . . ?
B3 C2 B6 110.1(2) . . ?
B7 C2 B6 110.6(2) . . ?
C1 C2 B6 59.36(18) . . ?
B3 C2 B11 111.3(2) . . ?
B7 C2 B11 61.32(19) . . ?
C1 C2 B11 107.7(2) . . ?
B6 C2 B11 61.2(2) . . ?
B3 C2 Zr1 117.64(16) . . ?
B7 C2 Zr1 125.38(17) . . ?
C1 C2 Zr1 116.92(15) . . ?
B6 C2 Zr1 118.14(17) . . ?
B11 C2 Zr1 125.26(17) . . ?
C12 C11 C14 107.5(3) . . ?
C12 C11 C13 107.7(3) . . ?
C14 C11 C13 108.2(3) . . ?
C12 C11 C1 111.0(3) . . ?
C14 C11 C1 110.9(2) . . ?
C13 C11 C1 111.4(2) . . ?
C18 C14 C15 106.4(2) . . ?
C18 C14 C11 127.1(3) . . ?
C15 C14 C11 126.3(3) . . ?
C18 C14 Zr1 73.04(15) . . ?
C15 C14 Zr1 73.05(14) . . ?
C11 C14 Zr1 123.33(17) . . ?
C16 C15 C14 109.0(3) . . ?
C16 C15 Zr1 72.93(16) . . ?
C14 C15 Zr1 74.59(14) . . ?
C17 C16 C15 108.1(3) . . ?
C17 C16 Zr1 73.91(16) . . ?
C15 C16 Zr1 74.74(16) . . ?
C16 C17 C18 107.6(3) . . ?
C16 C17 Zr1 73.68(16) . . ?
C18 C17 Zr1 74.45(15) . . ?
C14 C18 C17 108.8(3) . . ?
C14 C18 Zr1 74.66(15) . . ?
C17 C18 Zr1 72.96(15) . . ?
C24 C19 C20 121.3(3) . . ?
C24 C19 N1 119.5(2) . . ?
C20 C19 N1 119.0(2) . . ?
C19 C20 C21 117.7(3) . . ?
C19 C20 C25 121.8(3) . . ?
C21 C20 C25 120.5(3) . . ?
C22 C21 C20 121.7(3) . . ?
C21 C22 C23 120.0(3) . . ?
C22 C23 C24 121.1(3) . . ?
C19 C24 C23 118.0(3) . . ?
C19 C24 C26 120.8(3) . . ?
C23 C24 C26 121.3(3) . . ?
N1 C27 N2 130.5(3) . . ?
N1 C27 Zr1 72.85(14) . . ?
N2 C27 Zr1 156.5(2) . . ?
N2 C29 C30 114.6(3) . . ?
C31 C30 C29 116.0(3) . . ?
N3 C31 C30 115.1(3) . . ?
N4 C33 N3 132.2(2) . . ?
N4 C33 Zr1 74.53(14) . . ?
N3 C33 Zr1 153.3(2) . . ?
C39 C34 C35 120.9(2) . . ?
C39 C34 N4 120.0(2) . . ?
C35 C34 N4 119.1(2) . . ?
C36 C35 C34 118.1(3) . . ?
C36 C35 C40 120.1(3) . . ?
C34 C35 C40 121.8(2) . . ?
C37 C36 C35 122.0(3) . . ?
C36 C37 C38 119.6(3) . . ?
C37 C38 C39 121.5(3) . . ?
C34 C39 C38 117.9(3) . . ?
C34 C39 C41 120.8(3) . . ?
C38 C39 C41 121.2(3) . . ?

loop_
_geom_bond_atom_site_label_1
_geom_bond_atom_site_label_2
_geom_bond_distance
_geom_bond_site_symmetry_2
_geom_bond_publ_flag
Zr1 C33 2.186(2) . ?
Zr1 C27 2.194(3) . ?
Zr1 N1 2.197(2) . ?
Zr1 N4 2.226(2) . ?
Zr1 C2 2.425(3) . ?
Zr1 C16 2.497(3) . ?
Zr1 C17 2.500(3) . ?
Zr1 C18 2.519(3) . ?
Zr1 C15 2.520(3) . ?
Zr1 C14 2.540(2) . ?
N1 C27 1.306(3) . ?
N1 C19 1.436(3) . ?
N2 C27 1.336(3) . ?
N2 C28 1.454(4) . ?
N2 C29 1.472(4) . ?
N3 C33 1.329(3) . ?
N3 C32 1.464(4) . ?
N3 C31 1.466(4) . ?
N4 C33 1.304(3) . ?
N4 C34 1.439(3) . ?
B3 C2 1.709(4) . ?
B3 C1 1.710(4) . ?
B3 B7 1.757(4) . ?
B3 B8 1.784(4) . ?
B3 B4 1.790(4) . ?
B4 C1 1.719(4) . ?
B4 B8 1.764(5) . ?
B4 B5 1.772(5) . ?
B4 B9 1.782(5) . ?
B5 C1 1.709(4) . ?
B5 B10 1.753(6) . ?
B5 B9 1.769(5) . ?
B5 B6 1.771(5) . ?
B6 C1 1.703(4) . ?
B6 C2 1.720(4) . ?
B6 B11 1.754(6) . ?
B6 B10 1.767(5) . ?
B7 C2 1.718(4) . ?
B7 B11 1.756(5) . ?
B7 B12 1.766(5) . ?
B7 B8 1.771(5) . ?
B8 B12 1.774(5) . ?
B8 B9 1.785(5) . ?
B9 B12 1.765(6) . ?
B9 B10 1.768(6) . ?
B10 B11 1.762(6) . ?
B10 B12 1.778(6) . ?
B11 C2 1.726(4) . ?
B11 B12 1.780(5) . ?
C1 C11 1.564(4) . ?
C1 C2 1.720(4) . ?
C11 C12 1.529(5) . ?
C11 C14 1.531(4) . ?
C11 C13 1.549(5) . ?
C14 C18 1.407(4) . ?
C14 C15 1.410(4) . ?
C15 C16 1.397(4) . ?
C16 C17 1.395(5) . ?
C17 C18 1.408(4) . ?
C19 C24 1.390(4) . ?
C19 C20 1.391(4) . ?
C20 C21 1.399(4) . ?
C20 C25 1.499(5) . ?
C21 C22 1.357(5) . ?
C22 C23 1.360(5) . ?
C23 C24 1.402(4) . ?
C24 C26 1.501(5) . ?
C29 C30 1.537(4) . ?
C30 C31 1.515(5) . ?
C34 C39 1.391(4) . ?
C34 C35 1.399(4) . ?
C35 C36 1.385(4) . ?
C35 C40 1.511(4) . ?
C36 C37 1.359(5) . ?
C37 C38 1.363(5) . ?
C38 C39 1.401(4) . ?
C39 C41 1.496(5) . ?

loop_
_platon_squeeze_void_nr
_platon_squeeze_void_average_x
_platon_squeeze_void_average_y
_platon_squeeze_void_average_z
_platon_squeeze_void_volume
_platon_squeeze_void_count_electrons
1 0.000 0.500 0.000 180.8 40.7
2 0.500 1.000 0.500 180.8 37.8
